data_7719196
loop_
_publ_author_name
'Rakshit, Soumen'
'Mitra, Jyotirmoy'
'Saha, Rajat'
'Maji, Ram Chandra'

_publ_section_title
;
 Ligand-driven redox transformations and catalytic activities of
 mononuclear copper complexes: structural and spectroscopic insights.
;
_journal_issue 35
_journal_name_full 'Dalton transactions (Cambridge, England : 2003)'
_journal_page_first 13215
_journal_page_last 13227
_journal_paper_doi 10.1039/d5dt01511a
_journal_volume 54
_journal_year 2025
_chemical_formula_moiety 'C6 H18 Cl Cu N4, F6 P'
_chemical_formula_sum 'C6 H18 Cl Cu F6 N4 P'
_chemical_formula_weight 390.20
_space_group_crystal_system monoclinic
_space_group_IT_number 14
_space_group_name_Hall '-P 2ybc'
_space_group_name_H-M_alt 'P 1 21/c 1'
_atom_sites_solution_hydrogens mixed
_audit_creation_date 2025-05-30
_audit_creation_method
;
Olex2 1.5
(compiled 2025.04.05 svn.rf049d14d for OlexSys, GUI svn.r7221)
;
_audit_update_record
;
2025-06-24 deposited with the CCDC.	2025-08-01 downloaded from the CCDC.
;
_cell_angle_alpha 90
_cell_angle_beta 90.6770(10)
_cell_angle_gamma 90
_cell_formula_units_Z 8
_cell_length_a 16.9677(4)
_cell_length_b 7.6253(2)
_cell_length_c 21.2441(5)
_cell_measurement_reflns_used 9877
_cell_measurement_temperature 140(2)
_cell_measurement_theta_max 32.67
_cell_measurement_theta_min 2.40
_cell_volume 2748.45(12)
_computing_cell_refinement 'SAINT V8.38A (Bruker, 2018)'
_computing_data_reduction 'SAINT V8.38A (Bruker, 2018)'
_computing_molecular_graphics 'Olex2 1.5 (Dolomanov et al., 2009)'
_computing_publication_material 'Olex2 1.5 (Dolomanov et al., 2009)'
_computing_structure_refinement 'SHELXL 2018/3 (Sheldrick, 2015)'
_computing_structure_solution 'olex2.solve 1.5 (Bourhis et al., 2015)'
_diffrn_ambient_temperature 139.99
_diffrn_detector 'Bruker APEX2 area detector'
_diffrn_detector_area_resol_mean 7.9
_diffrn_detector_type 'CCD area detector'
_diffrn_measured_fraction_theta_full 0.994
_diffrn_measured_fraction_theta_max 0.994
_diffrn_measurement_device 'three-circle diffractometer'
_diffrn_measurement_device_type 'Bruker SMART APEX2 area detector'
_diffrn_measurement_method '\w and \f scans'
_diffrn_radiation_monochromator 'mirror optics'
_diffrn_radiation_probe x-ray
_diffrn_radiation_type MoK\a
_diffrn_radiation_wavelength 0.71073
_diffrn_reflns_av_R_equivalents 0.0582
_diffrn_reflns_av_unetI/netI 0.0355
_diffrn_reflns_Laue_measured_fraction_full 0.994
_diffrn_reflns_Laue_measured_fraction_max 0.994
_diffrn_reflns_limit_h_max 20
_diffrn_reflns_limit_h_min -20
_diffrn_reflns_limit_k_max 9
_diffrn_reflns_limit_k_min -7
_diffrn_reflns_limit_l_max 25
_diffrn_reflns_limit_l_min -25
_diffrn_reflns_number 27218
_diffrn_reflns_point_group_measured_fraction_full 0.994
_diffrn_reflns_point_group_measured_fraction_max 0.994
_diffrn_reflns_theta_full 25.027
_diffrn_reflns_theta_max 25.027
_diffrn_reflns_theta_min 2.250
_diffrn_source 'microfocus sealed X-ray tube'
_diffrn_source_type 'Incoatec I\ms'
_exptl_absorpt_coefficient_mu 1.961
_exptl_absorpt_correction_T_max 0.7468
_exptl_absorpt_correction_T_min 0.5663
_exptl_absorpt_correction_type multi-scan
_exptl_absorpt_process_details
;
SADABS-2016/2 (Bruker,2016/2) was used for absorption correction.
wR2(int) was 0.1074 before and 0.0754 after correction.
The Ratio of minimum to maximum transmission is 0.7583.
The \l/2 correction factor is Not present.
;
_exptl_crystal_colour 'dark blue'
_exptl_crystal_colour_modifier dark
_exptl_crystal_colour_primary blue
_exptl_crystal_density_diffrn 1.886
_exptl_crystal_description needle
_exptl_crystal_F_000 1576
_exptl_crystal_size_max 0.3
_exptl_crystal_size_mid 0.2
_exptl_crystal_size_min 0.1
_refine_diff_density_max 0.749
_refine_diff_density_min -0.581
_refine_diff_density_rms 0.085
_refine_ls_extinction_method none
_refine_ls_goodness_of_fit_ref 1.047
_refine_ls_hydrogen_treatment mixed
_refine_ls_matrix_type full
_refine_ls_number_parameters 398
_refine_ls_number_reflns 4812
_refine_ls_number_restraints 0
_refine_ls_restrained_S_all 1.047
_refine_ls_R_factor_all 0.0443
_refine_ls_R_factor_gt 0.0373
_refine_ls_shift/su_max 0.002
_refine_ls_shift/su_mean 0.000
_refine_ls_structure_factor_coef Fsqd
_refine_ls_weighting_details 'w=1/[\s^2^(Fo^2^)+(0.0390P)^2^+7.1753P] where P=(Fo^2^+2Fc^2^)/3'
_refine_ls_weighting_scheme calc
_refine_ls_wR_factor_gt 0.0928
_refine_ls_wR_factor_ref 0.1000
_reflns_Friedel_coverage 0.000
_reflns_number_gt 4256
_reflns_number_total 4812
_reflns_threshold_expression 'I > 2\s(I)'
_cod_data_source_file d5dt01511a2.cif
_cod_data_source_block mo_ss241024_0m_a
_cod_depositor_comments 'Adding full bibliography for 7719193--7719197.cif.'
_cod_database_code 7719196
_shelx_shelxl_version_number 2018/3
_shelx_space_group_comment
;
The symmetry employed for this shelxl refinement is uniquely defined
by the following loop, which should always be used as a source of
symmetry information in preference to the above space-group names.
They are only intended as comments.
;
_shelx_estimated_absorpt_t_max 0.828
_shelx_estimated_absorpt_t_min 0.591
_olex2_refinement_description
;
1. Fixed Uiso
 At 1.2 times of:
  All C(H,H) groups, All N(H,H) groups
2. Uiso/Uaniso restraints and constraints
Uanis(N4A) = Uanis(N2) = Uanis(N3) = Uanis(N8B) = Uanis(N5A) = Uanis(N7B)
3. Others
 Fixed Sof: N8B(0.3) H8BA(0.3) H8BB(0.3) N7B(0.3) H7BA(0.3) H7BB(0.3)
 N5A(0.25) H5AA(0.25) H5AB(0.25) N4A(0.7) H4AA(0.7) H4AB(0.7) N4B(0.3)
 H4BA(0.3) H4BB(0.3) C6B(0.4) H6BA(0.4) H6BB(0.4) N8A(0.7) H8AA(0.7) H8AB(0.7)
 N7A(0.7) H7AA(0.7) H7AB(0.7) N5B(0.75) H5BA(0.75) H5BB(0.75) C6A(0.6)
 H6AA(0.6) H6AB(0.6)
4.a Secondary CH2 refined with riding coordinates:
 N3(H3A,H3B), N8B(H8BA,H8BB), N2(H2A,H2B), N7B(H7BA,H7BB), N5A(H5AA,H5AB),
 C11(H11A,H11B), C1(H1A,H1B), C4(H4A,H4B), C2(H2C,H2D), C3(H3C,H3D), N4A(H4AA,
 H4AB), N4B(H4BA,H4BB), C6B(H6BA,H6BB), N8A(H8AA,H8AB), N7A(H7AA,H7AB),
 N5B(H5BA,H5BB), C6A(H6AA,H6AB)
;
_olex2_submission_special_instructions 'No special instructions were received'

loop_
_space_group_symop_operation_xyz
'x, y, z'
'-x, y+1/2, -z+1/2'
'-x, -y, -z'
'x, -y-1/2, z-1/2'

loop_
_atom_site_label
_atom_site_type_symbol
_atom_site_fract_x
_atom_site_fract_y
_atom_site_fract_z
_atom_site_U_iso_or_equiv
_atom_site_adp_type
_atom_site_occupancy
_atom_site_site_symmetry_order
_atom_site_calc_flag
_atom_site_refinement_flags_posn
_atom_site_refinement_flags_adp
_atom_site_refinement_flags_occupancy
_atom_site_disorder_assembly
_atom_site_disorder_group
Cu2 Cu 0.89228(2) 0.31525(5) 0.82012(2) 0.01889(12) Uani 1 1 d . . . . .
Cu1 Cu 0.35611(2) 0.85408(6) 0.33637(2) 0.02558(13) Uani 1 1 d . . . . .
Cl2 Cl 0.91940(5) 0.07169(11) 0.76175(4) 0.0324(2) Uani 1 1 d . . . . .
P1 P 0.61316(5) 0.61200(12) 0.38276(4) 0.0284(2) Uani 1 1 d . . . . .
Cl1 Cl 0.33405(6) 0.62833(13) 0.26861(5) 0.0407(2) Uani 1 1 d . . . . .
P2 P 0.85624(6) 0.43969(14) 0.54852(5) 0.0361(2) Uani 1 1 d . . . . .
F4 F 0.60239(17) 0.8198(3) 0.38307(13) 0.0551(7) Uani 1 1 d . . . . .
F3 F 0.52868(13) 0.5936(3) 0.34836(12) 0.0480(6) Uani 1 1 d . . . . .
F6 F 0.69724(14) 0.6316(4) 0.41502(13) 0.0533(7) Uani 1 1 d . . . . .
F1 F 0.62133(14) 0.4044(3) 0.38272(13) 0.0519(7) Uani 1 1 d . . . . .
F2 F 0.65320(15) 0.6212(4) 0.31510(11) 0.0549(7) Uani 1 1 d . . . . .
F5 F 0.57202(16) 0.6032(4) 0.44950(12) 0.0570(7) Uani 1 1 d . . . . .
N6 N 0.87042(16) 0.5392(3) 0.87060(12) 0.0222(6) Uani 1 1 d . . . . .
F10 F 0.80231(17) 0.4811(4) 0.60776(11) 0.0569(7) Uani 1 1 d . . . . .
N1 N 0.37389(16) 1.0546(4) 0.40069(13) 0.0240(6) Uani 1 1 d . . . . .
N3 N 0.45830(18) 0.9585(4) 0.29475(15) 0.0333(4) Uani 1 1 d . . . . .
H3A H 0.500320 0.887366 0.302724 0.040 Uiso 1 1 calc R U . . .
H3B H 0.451376 0.966386 0.252306 0.040 Uiso 1 1 calc R U . . .
F9 F 0.8573(2) 0.6411(4) 0.53197(15) 0.0770(10) Uani 1 1 d . . . . .
F8 F 0.77764(17) 0.4115(5) 0.50856(13) 0.0722(9) Uani 1 1 d . . . . .
F11 F 0.93166(17) 0.4635(5) 0.59218(16) 0.0789(10) Uani 1 1 d . . . . .
N8B N 0.858(3) 0.460(8) 0.743(3) 0.0333(4) Uani 0.3 1 d . . P A 1
H8BA H 0.888011 0.433124 0.709115 0.040 Uiso 0.3 1 calc R U P A 1
H8BB H 0.806468 0.439004 0.733028 0.040 Uiso 0.3 1 calc R U P A 1
N2 N 0.37620(18) 0.6927(4) 0.41373(14) 0.0333(4) Uani 1 1 d . . . . .
H2A H 0.330635 0.638046 0.424487 0.040 Uiso 1 1 calc R U . . .
H2B H 0.412306 0.609154 0.403916 0.040 Uiso 1 1 calc R U . . .
N7B N 0.800(2) 0.212(7) 0.869(3) 0.0333(4) Uani 0.3 1 d . . P A 1
H7BA H 0.769183 0.147139 0.842875 0.040 Uiso 0.3 1 calc R U P A 1
H7BB H 0.818809 0.141817 0.900425 0.040 Uiso 0.3 1 calc R U P A 1
N5A N 1.011(2) 0.320(7) 0.860(2) 0.0333(4) Uani 0.25 1 d . . P A 1
H5AA H 1.025878 0.212494 0.874355 0.040 Uiso 0.25 1 calc R U P A 1
H5AB H 1.046464 0.361119 0.832374 0.040 Uiso 0.25 1 calc R U P A 1
F7 F 0.9067(2) 0.3967(6) 0.48941(19) 0.1058(15) Uani 1 1 d . . . . .
F12 F 0.8544(2) 0.2385(4) 0.5649(2) 0.1016(13) Uani 1 1 d . . . . .
C12 C 0.7535(2) 0.3656(5) 0.89638(18) 0.0302(8) Uani 1 1 d . . . . .
H12A H 0.723(2) 0.419(6) 0.869(2) 0.036 Uiso 1 1 d . U . . .
H12B H 0.720(2) 0.323(5) 0.927(2) 0.036 Uiso 1 1 d . U . . .
C11 C 0.8145(2) 0.4923(5) 0.92129(17) 0.0306(8) Uani 1 1 d . . . . .
H11A H 0.788298 0.599499 0.936881 0.037 Uiso 1 1 calc R U . . .
H11B H 0.843747 0.438101 0.956916 0.037 Uiso 1 1 calc R U . . .
C10 C 0.9983(2) 0.4503(6) 0.91543(18) 0.0340(8) Uani 1 1 d . . . . .
C1 C 0.3661(2) 0.9766(5) 0.46410(16) 0.0319(8) Uani 1 1 d . . . . .
H1A H 0.309635 0.964607 0.474371 0.038 Uiso 1 1 calc R U . . .
H1B H 0.390930 1.054939 0.495770 0.038 Uiso 1 1 calc R U . . .
C5 C 0.3118(2) 1.1903(5) 0.39003(19) 0.0340(8) Uani 1 1 d . . . . .
C4 C 0.4728(2) 1.1349(5) 0.32180(19) 0.0387(9) Uani 1 1 d . . . . .
H4A H 0.439040 1.222774 0.300251 0.046 Uiso 1 1 calc R U . . .
H4B H 0.528572 1.168675 0.316076 0.046 Uiso 1 1 calc R U . . .
C9 C 0.9468(2) 0.6034(5) 0.8969(2) 0.0362(9) Uani 1 1 d . . . . .
H9A H 0.934(3) 0.667(6) 0.930(2) 0.043 Uiso 1 1 d . U . . .
H9B H 0.974(3) 0.669(6) 0.861(2) 0.043 Uiso 1 1 d . U . . .
C7 C 0.8351(3) 0.6697(5) 0.82662(19) 0.0360(9) Uani 1 1 d . . . . .
H7A H 0.850(2) 0.781(6) 0.846(2) 0.043 Uiso 1 1 d . U . . .
H7B H 0.777(3) 0.644(6) 0.822(2) 0.043 Uiso 1 1 d . U . . .
C8 C 0.8699(3) 0.6498(5) 0.76252(19) 0.0361(9) Uani 1 1 d . . . . .
H8A H 0.843(3) 0.716(6) 0.734(2) 0.043 Uiso 1 1 d . U . . .
H8B H 0.923(3) 0.677(6) 0.761(2) 0.043 Uiso 1 1 d . U . . .
C2 C 0.4053(2) 0.7980(5) 0.46673(17) 0.0339(8) Uani 1 1 d . . . . .
H2C H 0.463242 0.811251 0.464249 0.041 Uiso 1 1 calc R U . . .
H2D H 0.392859 0.739075 0.506936 0.041 Uiso 1 1 calc R U . . .
C3 C 0.4538(2) 1.1286(5) 0.39112(18) 0.0350(8) Uani 1 1 d . . . . .
H3C H 0.493330 1.055477 0.413505 0.042 Uiso 1 1 calc R U . . .
H3D H 0.456315 1.248511 0.408938 0.042 Uiso 1 1 calc R U . . .
N4A N 0.2609(3) 1.0056(6) 0.3092(2) 0.0333(4) Uani 0.7 1 d . . P B 1
H4AA H 0.273374 1.072717 0.275326 0.040 Uiso 0.7 1 calc R U P B 1
H4AB H 0.219211 0.936114 0.298533 0.040 Uiso 0.7 1 calc R U P B 1
N4B N 0.2371(6) 0.9292(16) 0.3401(5) 0.037(3) Uani 0.3 1 d . . P B -1
H4BA H 0.219108 0.955716 0.300664 0.045 Uiso 0.3 1 calc R U P B -1
H4BB H 0.207681 0.838949 0.355109 0.045 Uiso 0.3 1 calc R U P B -1
C6B C 0.2288(13) 1.083(3) 0.3812(9) 0.033(4) Uani 0.4 1 d . . P B -1
H6BA H 0.210368 1.043727 0.422968 0.040 Uiso 0.4 1 calc R U P B -1
H6BB H 0.188402 1.162250 0.363110 0.040 Uiso 0.4 1 calc R U P B -1
N8A N 0.8685(14) 0.471(3) 0.7428(11) 0.035(3) Uani 0.7 1 d . . P A -1
H8AA H 0.905291 0.452312 0.712672 0.042 Uiso 0.7 1 calc R U P A -1
H8AB H 0.820277 0.443375 0.726287 0.042 Uiso 0.7 1 calc R U P A -1
N7A N 0.7893(7) 0.222(2) 0.8635(9) 0.029(3) Uani 0.7 1 d . . P A -1
H7AA H 0.755210 0.179188 0.833916 0.034 Uiso 0.7 1 calc R U P A -1
H7AB H 0.801527 0.134570 0.890945 0.034 Uiso 0.7 1 calc R U P A -1
N5B N 0.9991(5) 0.3310(19) 0.8635(7) 0.0289(17) Uani 0.75 1 d . . P A -1
H5BA H 1.013501 0.222697 0.877524 0.035 Uiso 0.75 1 calc R U P A -1
H5BB H 1.035627 0.367003 0.835252 0.035 Uiso 0.75 1 calc R U P A -1
C6A C 0.2411(9) 1.117(2) 0.3630(6) 0.030(3) Uani 0.6 1 d . . P B 1
H6AA H 0.205562 1.212930 0.348951 0.036 Uiso 0.6 1 calc R U P B 1
H6AB H 0.213256 1.047036 0.395025 0.036 Uiso 0.6 1 calc R U P B 1
H5A H 0.305(2) 1.265(5) 0.4278(17) 0.024(9) Uiso 1 1 d . . . . .
H5B H 0.330(3) 1.272(6) 0.357(2) 0.044(12) Uiso 1 1 d . . . . .
H10A H 1.046(2) 0.488(5) 0.9311(18) 0.032(10) Uiso 1 1 d . . . . .
H10B H 0.980(3) 0.396(7) 0.947(3) 0.068(17) Uiso 1 1 d . . . . .

loop_
_atom_site_aniso_label
_atom_site_aniso_U_11
_atom_site_aniso_U_22
_atom_site_aniso_U_33
_atom_site_aniso_U_23
_atom_site_aniso_U_13
_atom_site_aniso_U_12
Cu2 0.0192(2) 0.0177(2) 0.0198(2) -0.00127(15) 0.00180(15) -0.00156(15)
Cu1 0.0248(2) 0.0293(2) 0.0226(2) -0.00552(17) -0.00100(16) 0.00247(17)
Cl2 0.0300(4) 0.0257(4) 0.0417(5) -0.0127(4) 0.0018(4) 0.0004(3)
P1 0.0237(5) 0.0288(5) 0.0327(5) -0.0010(4) 0.0008(4) 0.0046(4)
Cl1 0.0411(5) 0.0447(5) 0.0362(5) -0.0181(4) 0.0005(4) -0.0030(4)
P2 0.0338(5) 0.0352(5) 0.0392(6) -0.0130(4) -0.0037(4) 0.0046(4)
F4 0.0731(18) 0.0306(13) 0.0613(17) -0.0014(11) -0.0071(14) 0.0070(12)
F3 0.0267(11) 0.0558(15) 0.0613(16) -0.0051(13) -0.0094(10) 0.0044(11)
F6 0.0371(13) 0.0650(17) 0.0574(16) -0.0041(13) -0.0160(12) 0.0015(12)
F1 0.0423(14) 0.0327(13) 0.0807(19) 0.0011(12) 0.0054(13) 0.0078(11)
F2 0.0492(15) 0.0779(19) 0.0379(13) -0.0062(13) 0.0137(11) -0.0120(13)
F5 0.0624(17) 0.0679(18) 0.0411(14) 0.0071(13) 0.0186(12) 0.0181(14)
N6 0.0238(14) 0.0198(13) 0.0230(14) -0.0024(11) 0.0044(11) -0.0021(11)
F10 0.0691(18) 0.0686(18) 0.0333(13) -0.0035(12) 0.0091(12) 0.0003(14)
N1 0.0237(14) 0.0264(15) 0.0218(14) -0.0024(12) -0.0007(11) 0.0035(12)
N3 0.0311(10) 0.0354(11) 0.0334(11) 0.0000(9) 0.0037(8) 0.0044(9)
F9 0.112(3) 0.0499(17) 0.069(2) 0.0160(15) 0.0210(19) 0.0000(17)
F8 0.0503(16) 0.119(3) 0.0473(16) -0.0120(17) -0.0117(13) -0.0047(17)
F11 0.0497(17) 0.092(2) 0.094(2) -0.031(2) -0.0289(16) 0.0039(16)
N8B 0.0311(10) 0.0354(11) 0.0334(11) 0.0000(9) 0.0037(8) 0.0044(9)
N2 0.0311(10) 0.0354(11) 0.0334(11) 0.0000(9) 0.0037(8) 0.0044(9)
N7B 0.0311(10) 0.0354(11) 0.0334(11) 0.0000(9) 0.0037(8) 0.0044(9)
N5A 0.0311(10) 0.0354(11) 0.0334(11) 0.0000(9) 0.0037(8) 0.0044(9)
F7 0.071(2) 0.136(3) 0.112(3) -0.086(3) 0.047(2) -0.026(2)
F12 0.123(3) 0.0347(16) 0.146(4) -0.004(2) -0.038(3) 0.0075(18)
C12 0.0261(18) 0.039(2) 0.0259(18) 0.0000(16) 0.0093(15) -0.0061(16)
C11 0.0336(19) 0.0309(19) 0.0276(18) -0.0038(15) 0.0103(15) -0.0015(15)
C10 0.030(2) 0.045(2) 0.0269(19) -0.0071(17) -0.0038(16) -0.0063(17)
C1 0.040(2) 0.035(2) 0.0206(17) -0.0018(15) 0.0034(15) 0.0046(16)
C5 0.037(2) 0.032(2) 0.033(2) -0.0028(17) -0.0004(16) 0.0118(17)
C4 0.039(2) 0.035(2) 0.042(2) 0.0063(17) 0.0140(18) -0.0026(17)
C9 0.034(2) 0.036(2) 0.039(2) -0.0153(18) 0.0065(17) -0.0095(17)
C7 0.043(2) 0.0255(19) 0.040(2) 0.0040(16) 0.0087(18) 0.0043(17)
C8 0.050(2) 0.0263(19) 0.032(2) 0.0089(16) 0.0092(18) 0.0062(17)
C2 0.037(2) 0.040(2) 0.0247(18) 0.0056(16) 0.0019(15) 0.0112(17)
C3 0.032(2) 0.034(2) 0.039(2) -0.0073(17) 0.0016(16) -0.0064(16)
N4A 0.0311(10) 0.0354(11) 0.0334(11) 0.0000(9) 0.0037(8) 0.0044(9)
N4B 0.027(5) 0.049(7) 0.035(6) -0.021(5) -0.019(5) 0.011(5)
C6B 0.022(7) 0.042(10) 0.035(11) -0.009(7) -0.004(7) 0.014(7)
N8A 0.061(10) 0.027(4) 0.017(2) 0.005(2) 0.003(5) 0.003(5)
N7A 0.026(5) 0.026(4) 0.034(5) -0.009(4) 0.013(4) -0.012(5)
N5B 0.021(4) 0.034(3) 0.032(3) -0.011(2) -0.007(3) 0.009(3)
C6A 0.029(5) 0.036(6) 0.025(6) 0.000(4) 0.002(4) 0.003(4)

loop_
_atom_type_symbol
_atom_type_description
_atom_type_scat_dispersion_real
_atom_type_scat_dispersion_imag
_atom_type_scat_source
C C 0.0033 0.0016 'International Tables Vol C Tables 4.2.6.8 and 6.1.1.4'
H H 0.0000 0.0000 'International Tables Vol C Tables 4.2.6.8 and 6.1.1.4'
Cl Cl 0.1484 0.1585 'International Tables Vol C Tables 4.2.6.8 and 6.1.1.4'
Cu Cu 0.3201 1.2651 'International Tables Vol C Tables 4.2.6.8 and 6.1.1.4'
F F 0.0171 0.0103 'International Tables Vol C Tables 4.2.6.8 and 6.1.1.4'
N N 0.0061 0.0033 'International Tables Vol C Tables 4.2.6.8 and 6.1.1.4'
P P 0.1023 0.0942 'International Tables Vol C Tables 4.2.6.8 and 6.1.1.4'

loop_
_geom_angle_atom_site_label_1
_geom_angle_atom_site_label_2
_geom_angle_atom_site_label_3
_geom_angle
_geom_angle_site_symmetry_1
_geom_angle_site_symmetry_3
_geom_angle_publ_flag
N6 Cu2 Cl2 178.00(8) . . ?
N6 Cu2 N8B 85(2) . . ?
N6 Cu2 N5A 87.3(13) . . ?
N6 Cu2 N8A 84.5(7) . . ?
N6 Cu2 N7A 84.0(5) . . ?
N8B Cu2 Cl2 93(2) . . ?
N8B Cu2 N5A 124(2) . . ?
N8B Cu2 N8A 5(2) . . ?
N8B Cu2 N7A 107.5(16) . . ?
N7B Cu2 Cl2 97.1(16) . . ?
N7B Cu2 N6 84.9(16) . . ?
N7B Cu2 N8B 114(2) . . ?
N7B Cu2 N5A 121.0(18) . . ?
N7B Cu2 N8A 118.9(14) . . ?
N7B Cu2 N7A 6.2(17) . . ?
N5A Cu2 Cl2 92.1(13) . . ?
N8A Cu2 Cl2 94.2(7) . . ?
N8A Cu2 N5A 118.3(15) . . ?
N8A Cu2 N7A 112.7(7) . . ?
N7A Cu2 Cl2 97.9(5) . . ?
N7A Cu2 N5A 127.0(14) . . ?
N5B Cu2 Cl2 96.3(3) . . ?
N5B Cu2 N6 83.1(3) . . ?
N5B Cu2 N8B 125.1(16) . . ?
N5B Cu2 N7B 118.4(13) . . ?
N5B Cu2 N5A 4.6(15) . . ?
N5B Cu2 N8A 119.6(7) . . ?
N5B Cu2 N7A 124.2(6) . . ?
N1 Cu1 Cl1 177.82(8) . . ?
N1 Cu1 N3 83.34(12) . . ?
N1 Cu1 N2 83.91(12) . . ?
N1 Cu1 N4B 84.6(3) . . ?
N3 Cu1 Cl1 98.64(9) . . ?
N2 Cu1 Cl1 94.40(9) . . ?
N2 Cu1 N3 115.25(12) . . ?
N2 Cu1 N4B 106.3(4) . . ?
N4A Cu1 Cl1 97.14(13) . . ?
N4A Cu1 N1 83.04(15) . . ?
N4A Cu1 N3 108.42(17) . . ?
N4A Cu1 N2 132.34(17) . . ?
N4A Cu1 N4B 26.9(4) . . ?
N4B Cu1 Cl1 94.5(3) . . ?
N4B Cu1 N3 135.0(4) . . ?
F4 P1 F3 89.25(15) . . ?
F4 P1 F2 90.57(16) . . ?
F6 P1 F4 90.41(15) . . ?
F6 P1 F3 178.57(15) . . ?
F6 P1 F1 90.92(15) . . ?
F6 P1 F2 89.70(15) . . ?
F6 P1 F5 91.20(15) . . ?
F1 P1 F4 178.41(16) . . ?
F1 P1 F3 89.44(14) . . ?
F1 P1 F2 90.31(15) . . ?
F1 P1 F5 89.85(15) . . ?
F2 P1 F3 88.92(14) . . ?
F5 P1 F4 89.25(15) . . ?
F5 P1 F3 90.18(15) . . ?
F5 P1 F2 179.09(15) . . ?
F9 P2 F10 89.52(17) . . ?
F9 P2 F8 91.4(2) . . ?
F9 P2 F11 90.4(2) . . ?
F8 P2 F10 87.86(16) . . ?
F11 P2 F10 88.99(17) . . ?
F11 P2 F8 176.34(19) . . ?
F7 P2 F10 178.21(18) . . ?
F7 P2 F9 91.0(2) . . ?
F7 P2 F8 90.40(18) . . ?
F7 P2 F11 92.7(2) . . ?
F7 P2 F12 89.2(2) . . ?
F12 P2 F10 90.3(2) . . ?
F12 P2 F9 179.6(2) . . ?
F12 P2 F8 88.2(2) . . ?
F12 P2 F11 90.0(2) . . ?
C11 N6 Cu2 107.4(2) . . ?
C11 N6 C9 111.5(3) . . ?
C9 N6 Cu2 107.9(2) . . ?
C7 N6 Cu2 107.6(2) . . ?
C7 N6 C11 111.1(3) . . ?
C7 N6 C9 111.1(3) . . ?
C1 N1 Cu1 106.9(2) . . ?
C1 N1 C5 110.3(3) . . ?
C1 N1 C3 111.6(3) . . ?
C5 N1 Cu1 108.4(2) . . ?
C3 N1 Cu1 108.5(2) . . ?
C3 N1 C5 111.1(3) . . ?
Cu1 N3 H3A 110.1 . . ?
Cu1 N3 H3B 110.1 . . ?
H3A N3 H3B 108.4 . . ?
C4 N3 Cu1 108.2(2) . . ?
C4 N3 H3A 110.1 . . ?
C4 N3 H3B 110.1 . . ?
Cu2 N8B H8BA 110.8 . . ?
Cu2 N8B H8BB 110.8 . . ?
H8BA N8B H8BB 108.8 . . ?
C8 N8B Cu2 105(4) . . ?
C8 N8B H8BA 110.8 . . ?
C8 N8B H8BB 110.8 . . ?
Cu1 N2 H2A 109.8 . . ?
Cu1 N2 H2B 109.8 . . ?
H2A N2 H2B 108.2 . . ?
C2 N2 Cu1 109.5(2) . . ?
C2 N2 H2A 109.8 . . ?
C2 N2 H2B 109.8 . . ?
Cu2 N7B H7BA 110.2 . . ?
Cu2 N7B H7BB 110.2 . . ?
H7BA N7B H7BB 108.5 . . ?
C12 N7B Cu2 108(3) . . ?
C12 N7B H7BA 110.2 . . ?
C12 N7B H7BB 110.2 . . ?
Cu2 N5A H5AA 111.8 . . ?
Cu2 N5A H5AB 111.8 . . ?
H5AA N5A H5AB 109.5 . . ?
C10 N5A Cu2 100.1(19) . . ?
C10 N5A H5AA 111.8 . . ?
C10 N5A H5AB 111.8 . . ?
N7B C12 H12A 114(3) . . ?
N7B C12 H12B 109(3) . . ?
H12A C12 H12B 105(4) . . ?
C11 C12 N7B 105.3(17) . . ?
C11 C12 H12A 109(3) . . ?
C11 C12 H12B 114(3) . . ?
N7A C12 N7B 8(2) . . ?
N7A C12 H12A 107(3) . . ?
N7A C12 H12B 110(3) . . ?
N7A C12 C11 111.5(6) . . ?
N6 C11 C12 110.0(3) . . ?
N6 C11 H11A 109.7 . . ?
N6 C11 H11B 109.7 . . ?
C12 C11 H11A 109.7 . . ?
C12 C11 H11B 109.7 . . ?
H11A C11 H11B 108.2 . . ?
N5A C10 H10A 110(3) . . ?
N5A C10 H10B 110(4) . . ?
C9 C10 N5A 112.5(18) . . ?
C9 C10 H10A 111(3) . . ?
C9 C10 H10B 112(4) . . ?
N5B C10 N5A 7.2(19) . . ?
N5B C10 C9 107.6(6) . . ?
N5B C10 H10A 117(3) . . ?
N5B C10 H10B 108(4) . . ?
H10A C10 H10B 101(4) . . ?
N1 C1 H1A 109.5 . . ?
N1 C1 H1B 109.5 . . ?
N1 C1 C2 110.5(3) . . ?
H1A C1 H1B 108.1 . . ?
C2 C1 H1A 109.5 . . ?
C2 C1 H1B 109.5 . . ?
N1 C5 C6B 105.9(8) . . ?
N1 C5 H5A 111(2) . . ?
N1 C5 H5B 109(3) . . ?
C6B C5 H5A 106(2) . . ?
C6B C5 H5B 120(3) . . ?
C6A C5 N1 112.1(7) . . ?
C6A C5 C6B 17.7(8) . . ?
C6A C5 H5A 116(2) . . ?
C6A C5 H5B 103(3) . . ?
H5A C5 H5B 105(3) . . ?
N3 C4 H4A 110.1 . . ?
N3 C4 H4B 110.1 . . ?
N3 C4 C3 108.2(3) . . ?
H4A C4 H4B 108.4 . . ?
C3 C4 H4A 110.1 . . ?
C3 C4 H4B 110.1 . . ?
N6 C9 C10 110.0(3) . . ?
N6 C9 H9A 105(3) . . ?
N6 C9 H9B 106(2) . . ?
C10 C9 H9A 112(3) . . ?
C10 C9 H9B 108(2) . . ?
H9A C9 H9B 116(4) . . ?
N6 C7 H7A 102(3) . . ?
N6 C7 H7B 109(3) . . ?
N6 C7 C8 110.0(3) . . ?
H7A C7 H7B 117(4) . . ?
C8 C7 H7A 112(3) . . ?
C8 C7 H7B 107(2) . . ?
N8B C8 H8A 107(4) . . ?
N8B C8 H8B 109(4) . . ?
C7 C8 N8B 107(2) . . ?
C7 C8 H8A 111(3) . . ?
C7 C8 H8B 114(3) . . ?
H8A C8 H8B 109(4) . . ?
N8A C8 N8B 7(3) . . ?
N8A C8 C7 111.0(9) . . ?
N8A C8 H8A 109(3) . . ?
N8A C8 H8B 102(3) . . ?
N2 C2 C1 108.7(3) . . ?
N2 C2 H2C 110.0 . . ?
N2 C2 H2D 110.0 . . ?
C1 C2 H2C 110.0 . . ?
C1 C2 H2D 110.0 . . ?
H2C C2 H2D 108.3 . . ?
N1 C3 C4 110.5(3) . . ?
N1 C3 H3C 109.5 . . ?
N1 C3 H3D 109.5 . . ?
C4 C3 H3C 109.5 . . ?
C4 C3 H3D 109.5 . . ?
H3C C3 H3D 108.1 . . ?
Cu1 N4A H4AA 110.3 . . ?
Cu1 N4A H4AB 110.3 . . ?
H4AA N4A H4AB 108.6 . . ?
N4B N4A Cu1 78.8(7) . . ?
N4B N4A H4AA 167.4 . . ?
N4B N4A H4AB 59.3 . . ?
N4B N4A C6B 57.9(10) . . ?
N4B N4A C6A 73.8(8) . . ?
C6B N4A Cu1 101.3(8) . . ?
C6B N4A H4AA 125.9 . . ?
C6B N4A H4AB 99.6 . . ?
C6A N4A Cu1 107.0(7) . . ?
C6A N4A H4AA 110.3 . . ?
C6A N4A H4AB 110.3 . . ?
C6A N4A C6B 15.9(10) . . ?
Cu1 N4B H4BA 109.7 . . ?
Cu1 N4B H4BB 109.7 . . ?
N4A N4B Cu1 74.3(7) . . ?
N4A N4B H4BA 51.8 . . ?
N4A N4B H4BB 158.0 . . ?
N4A N4B C6B 88.1(11) . . ?
N4A N4B C6A 68.4(9) . . ?
H4BA N4B H4BB 108.2 . . ?
C6B N4B Cu1 109.7(10) . . ?
C6B N4B H4BA 109.7 . . ?
C6B N4B H4BB 109.7 . . ?
C6B N4B C6A 19.8(7) . . ?
C6A N4B Cu1 103.3(8) . . ?
C6A N4B H4BA 95.7 . . ?
C6A N4B H4BB 128.7 . . ?
C5 C6B N4A 89.6(9) . . ?
C5 C6B H6BA 109.1 . . ?
C5 C6B H6BB 109.1 . . ?
N4A C6B H6BA 142.7 . . ?
N4A C6B H6BB 95.1 . . ?
N4B C6B C5 112.3(13) . . ?
N4B C6B N4A 34.0(7) . . ?
N4B C6B H6BA 109.1 . . ?
N4B C6B H6BB 109.1 . . ?
H6BA C6B H6BB 107.9 . . ?
C6A C6B C5 58(4) . . ?
C6A C6B N4A 51(4) . . ?
C6A C6B N4B 85(4) . . ?
C6A C6B H6BA 164.4 . . ?
C6A C6B H6BB 71.2 . . ?
Cu2 N8A H8AA 110.1 . . ?
Cu2 N8A H8AB 110.1 . . ?
C8 N8A Cu2 108.2(13) . . ?
C8 N8A H8AA 110.1 . . ?
C8 N8A H8AB 110.1 . . ?
H8AA N8A H8AB 108.4 . . ?
Cu2 N7A H7AA 110.0 . . ?
Cu2 N7A H7AB 110.0 . . ?
C12 N7A Cu2 108.3(9) . . ?
C12 N7A H7AA 110.0 . . ?
C12 N7A H7AB 110.0 . . ?
H7AA N7A H7AB 108.4 . . ?
Cu2 N5B H5BA 109.3 . . ?
Cu2 N5B H5BB 109.3 . . ?
C10 N5B Cu2 111.8(5) . . ?
C10 N5B H5BA 109.3 . . ?
C10 N5B H5BB 109.3 . . ?
H5BA N5B H5BB 107.9 . . ?
C5 C6A N4A 109.8(9) . . ?
C5 C6A N4B 122.0(12) . . ?
C5 C6A H6AA 109.7 . . ?
C5 C6A H6AB 109.7 . . ?
N4A C6A N4B 37.9(6) . . ?
N4A C6A H6AA 109.7 . . ?
N4A C6A H6AB 109.7 . . ?
N4B C6A H6AA 125.1 . . ?
N4B C6A H6AB 71.9 . . ?
C6B C6A C5 104(5) . . ?
C6B C6A N4A 113(5) . . ?
C6B C6A N4B 75(4) . . ?
C6B C6A H6AA 110.8 . . ?
C6B C6A H6AB 5.8 . . ?
H6AA C6A H6AB 108.2 . . ?

loop_
_geom_bond_atom_site_label_1
_geom_bond_atom_site_label_2
_geom_bond_distance
_geom_bond_site_symmetry_2
_geom_bond_publ_flag
Cu2 Cl2 2.2831(9) . ?
Cu2 N6 2.053(3) . ?
Cu2 N8B 2.05(6) . ?
Cu2 N7B 2.04(5) . ?
Cu2 N5A 2.17(5) . ?
Cu2 N8A 2.06(2) . ?
Cu2 N7A 2.108(16) . ?
Cu2 N5B 2.027(11) . ?
Cu1 Cl1 2.2722(10) . ?
Cu1 N1 2.070(3) . ?
Cu1 N3 2.111(3) . ?
Cu1 N2 2.078(3) . ?
Cu1 N4A 2.063(5) . ?
Cu1 N4B 2.102(10) . ?
P1 F4 1.595(2) . ?
P1 F3 1.607(2) . ?
P1 F6 1.582(2) . ?
P1 F1 1.589(3) . ?
P1 F2 1.599(2) . ?
P1 F5 1.589(2) . ?
P2 F10 1.596(3) . ?
P2 F9 1.576(3) . ?
P2 F8 1.587(3) . ?
P2 F11 1.582(3) . ?
P2 F7 1.563(3) . ?
P2 F12 1.573(3) . ?
N6 C11 1.487(4) . ?
N6 C9 1.488(5) . ?
N6 C7 1.486(5) . ?
N1 C1 1.480(4) . ?
N1 C5 1.492(4) . ?
N1 C3 1.485(5) . ?
N3 H3A 0.9100 . ?
N3 H3B 0.9100 . ?
N3 C4 1.482(5) . ?
N8B H8BA 0.9100 . ?
N8B H8BB 0.9100 . ?
N8B C8 1.52(7) . ?
N2 H2A 0.9100 . ?
N2 H2B 0.9100 . ?
N2 C2 1.464(5) . ?
N7B H7BA 0.9100 . ?
N7B H7BB 0.9100 . ?
N7B C12 1.53(5) . ?
N5A H5AA 0.9100 . ?
N5A H5AB 0.9100 . ?
N5A C10 1.55(5) . ?
C12 H12A 0.87(4) . ?
C12 H12B 0.93(4) . ?
C12 C11 1.508(5) . ?
C12 N7A 1.435(19) . ?
C11 H11A 0.9900 . ?
C11 H11B 0.9900 . ?
C10 C9 1.507(6) . ?
C10 N5B 1.430(13) . ?
C10 H10A 0.92(4) . ?
C10 H10B 0.85(6) . ?
C1 H1A 0.9900 . ?
C1 H1B 0.9900 . ?
C1 C2 1.516(5) . ?
C5 C6B 1.64(2) . ?
C5 C6A 1.437(17) . ?
C5 H5A 0.99(4) . ?
C5 H5B 1.00(5) . ?
C4 H4A 0.9900 . ?
C4 H4B 0.9900 . ?
C4 C3 1.512(5) . ?
C9 H9A 0.88(5) . ?
C9 H9B 1.03(5) . ?
C7 H7A 0.98(5) . ?
C7 H7B 1.01(5) . ?
C7 C8 1.499(5) . ?
C8 H8A 0.91(5) . ?
C8 H8B 0.93(5) . ?
C8 N8A 1.43(3) . ?
C2 H2C 0.9900 . ?
C2 H2D 0.9900 . ?
C3 H3C 0.9900 . ?
C3 H3D 0.9900 . ?
N4A H4AA 0.9100 . ?
N4A H4AB 0.9100 . ?
N4A N4B 0.969(13) . ?
N4A C6B 1.73(2) . ?
N4A C6A 1.467(16) . ?
N4B H4BA 0.9100 . ?
N4B H4BB 0.9100 . ?
N4B C6B 1.47(3) . ?
N4B C6A 1.52(2) . ?
C6B H6BA 0.9900 . ?
C6B H6BB 0.9900 . ?
C6B C6A 0.514(18) . ?
N8A H8AA 0.9100 . ?
N8A H8AB 0.9100 . ?
N7A H7AA 0.9100 . ?
N7A H7AB 0.9100 . ?
N5B H5BA 0.9100 . ?
N5B H5BB 0.9100 . ?
C6A H6AA 0.9900 . ?
C6A H6AB 0.9900 . ?

loop_
_geom_torsion_atom_site_label_1
_geom_torsion_atom_site_label_2
_geom_torsion_atom_site_label_3
_geom_torsion_atom_site_label_4
_geom_torsion
_geom_torsion_site_symmetry_1
_geom_torsion_site_symmetry_2
_geom_torsion_site_symmetry_3
_geom_torsion_site_symmetry_4
_geom_torsion_publ_flag
Cu2 N6 C11 C12 -39.7(3) . . . . ?
Cu2 N6 C9 C10 -36.2(4) . . . . ?
Cu2 N6 C7 C8 -34.5(4) . . . . ?
Cu2 N8B C8 C7 -47(3) . . . . ?
Cu2 N8B C8 N8A 80(28) . . . . ?
Cu2 N7B C12 C11 -43(2) . . . . ?
Cu2 N7B C12 N7A 97(19) . . . . ?
Cu2 N5A C10 C9 -41(2) . . . . ?
Cu2 N5A C10 N5B 8(18) . . . . ?
Cu1 N1 C1 C2 40.6(3) . . . . ?
Cu1 N1 C5 C6B 44.6(8) . . . . ?
Cu1 N1 C5 C6A 27.0(5) . . . . ?
Cu1 N1 C3 C4 38.0(3) . . . . ?
Cu1 N3 C4 C3 38.8(4) . . . . ?
Cu1 N2 C2 C1 34.5(3) . . . . ?
Cu1 N4A N4B C6B 111.1(10) . . . . ?
Cu1 N4A N4B C6A 111.6(7) . . . . ?
Cu1 N4A C6B C5 64.7(8) . . . . ?
Cu1 N4A C6B N4B -68.9(9) . . . . ?
Cu1 N4A C6B C6A 113(5) . . . . ?
Cu1 N4A C6A C5 44.5(9) . . . . ?
Cu1 N4A C6A N4B -72.5(7) . . . . ?
Cu1 N4A C6A C6B -71(5) . . . . ?
Cu1 N4B C6B C5 21.1(15) . . . . ?
Cu1 N4B C6B N4A 72.6(8) . . . . ?
Cu1 N4B C6B C6A 74(4) . . . . ?
Cu1 N4B C6A C5 -14.3(11) . . . . ?
Cu1 N4B C6A N4A 66.9(7) . . . . ?
Cu1 N4B C6A C6B -112(4) . . . . ?
N6 C7 C8 N8B 55(2) . . . . ?
N6 C7 C8 N8A 49.3(11) . . . . ?
N1 C1 C2 N2 -50.9(4) . . . . ?
N1 C5 C6B N4A -70.1(8) . . . . ?
N1 C5 C6B N4B -44.1(14) . . . . ?
N1 C5 C6B C6A -113(4) . . . . ?
N1 C5 C6A N4A -48.3(9) . . . . ?
N1 C5 C6A N4B -8.2(11) . . . . ?
N1 C5 C6A C6B 73(5) . . . . ?
N3 C4 C3 N1 -51.9(4) . . . . ?
N8B C8 N8A Cu2 -93(28) . . . . ?
N7B C12 C11 N6 55(2) . . . . ?
N7B C12 N7A Cu2 -75(18) . . . . ?
N5A C10 C9 N6 55(2) . . . . ?
N5A C10 N5B Cu2 -171(21) . . . . ?
C11 N6 C9 C10 81.5(4) . . . . ?
C11 N6 C7 C8 -151.8(3) . . . . ?
C11 C12 N7A Cu2 -32.3(10) . . . . ?
C1 N1 C5 C6B -72.1(8) . . . . ?
C1 N1 C5 C6A -89.7(5) . . . . ?
C1 N1 C3 C4 155.5(3) . . . . ?
C5 N1 C1 C2 158.2(3) . . . . ?
C5 N1 C3 C4 -80.9(4) . . . . ?
C5 C6B C6A N4A 119(4) . . . . ?
C5 C6B C6A N4B 119.9(16) . . . . ?
C9 N6 C11 C12 -157.7(3) . . . . ?
C9 N6 C7 C8 83.5(4) . . . . ?
C9 C10 N5B Cu2 -38.0(9) . . . . ?
C7 N6 C11 C12 77.8(4) . . . . ?
C7 N6 C9 C10 -153.9(3) . . . . ?
C7 C8 N8A Cu2 -37.7(13) . . . . ?
C3 N1 C1 C2 -77.8(4) . . . . ?
C3 N1 C5 C6B 163.6(7) . . . . ?
C3 N1 C5 C6A 146.0(5) . . . . ?
N4A N4B C6B C5 -51.5(13) . . . . ?
N4A N4B C6B C6A 1(4) . . . . ?
N4A N4B C6A C5 -81.2(9) . . . . ?
N4A N4B C6A C6B -178(5) . . . . ?
N4A C6B C6A C5 -119(4) . . . . ?
N4A C6B C6A N4B 1(3) . . . . ?
N4B N4A C6B C5 133.6(13) . . . . ?
N4B N4A C6B C6A -178(5) . . . . ?
N4B N4A C6A C5 117.0(11) . . . . ?
N4B N4A C6A C6B 2(5) . . . . ?
N4B C6B C6A C5 -119.9(16) . . . . ?
N4B C6B C6A N4A -1(3) . . . . ?
C6B C5 C6A N4A -121(5) . . . . ?
C6B C5 C6A N4B -81(5) . . . . ?
C6B N4A N4B Cu1 -111.1(10) . . . . ?
C6B N4A N4B C6A 0.5(15) . . . . ?
C6B N4A C6A C5 115(5) . . . . ?
C6B N4A C6A N4B -2(5) . . . . ?
C6B N4B C6A C5 97(4) . . . . ?
C6B N4B C6A N4A 178(5) . . . . ?
N7A C12 C11 N6 49.3(9) . . . . ?
N5B C10 C9 N6 49.1(7) . . . . ?
C6A C5 C6B N4A 43(4) . . . . ?
C6A C5 C6B N4B 69(4) . . . . ?
C6A N4A N4B Cu1 -111.6(7) . . . . ?
C6A N4A N4B C6B -0.5(15) . . . . ?
C6A N4A C6B C5 -48(4) . . . . ?
C6A N4A C6B N4B 178(5) . . . . ?
C6A N4B C6B C5 -53(4) . . . . ?
C6A N4B C6B N4A -1(4) . . . . ?
